data_7702890
loop_
_publ_author_name
'Okamura, Masaya'
'Yoshida, Masaki'
'Kuga, Reiko'
'Sakai, Ken'
'Kondo, Mio'
'Masaoka, Shigeyuki'

_publ_section_title
;
 A mononuclear ruthenium complex showing multiple proton-coupled electron
 transfer toward multi-electron transfer reactions.
;
_journal_issue 42
_journal_name_full 'Dalton transactions (Cambridge, England : 2003)'
_journal_page_first 13081
_journal_page_last 13089
_journal_paper_doi 10.1039/c2dt30773a
_journal_volume 41
_journal_year 2012
_chemical_formula_iupac 'C21 H17 Cl F6 N7 P Ru'
_chemical_formula_moiety 'C21 H17 Cl N7 Ru, F6 P'
_chemical_formula_sum 'C21 H17 Cl F6 N7 P Ru'
_chemical_formula_weight 648.91
_chemical_name_common Rubim_Cl
_chemical_name_systematic
;
Rubim_Cl
;
_space_group_IT_number 76
_space_group_name_Hall 'P 4w'
_space_group_name_H-M_alt 'P 41'
_symmetry_cell_setting tetragonal
_symmetry_space_group_name_Hall 'P 4w'
_symmetry_space_group_name_H-M 'P 41'
_atom_sites_solution_hydrogens geom
_atom_sites_solution_primary direct
_atom_sites_solution_secondary difmap
_cell_angle_alpha 90.00
_cell_angle_beta 90.00
_cell_angle_gamma 90.00
_cell_formula_units_Z 4
_cell_length_a 8.6074(19)
_cell_length_b 8.6074(19)
_cell_length_c 32.612(7)
_cell_measurement_reflns_used 9949
_cell_measurement_temperature 100(2)
_cell_measurement_theta_max 27.97
_cell_measurement_theta_min 2.37
_cell_measurement_wavelength 0.71075
_cell_volume 2416.1(9)
_computing_cell_refinement 'APEX2 (Bruker AXS, 2006)'
_computing_data_collection 'APEX2 (Bruker AXS, 2006)'
_computing_data_reduction 'SAINT (Bruker AXS, 2004)'
_computing_molecular_graphics 'KENX (Sakai, 2002)'
_computing_publication_material
;
SHELXL97, TEXSAN (Molecular Structure Corporation, 2001),
KENX, and ORTEP (Johnson, 1976)
;
_computing_structure_refinement 'SHELXL97 (Sheldrick, 1997)'
_computing_structure_solution 'SHELXS97 (Sheldrick, 1997)'
_diffrn_ambient_temperature 100
_diffrn_detector_area_resol_mean 8.333
_diffrn_measured_fraction_theta_full 0.999
_diffrn_measured_fraction_theta_max 0.999
_diffrn_measurement_device 'Bruker SMART APEX CCD-detector diffractometer'
_diffrn_measurement_method 'phi and omega scans'
_diffrn_radiation_monochromator graphite
_diffrn_radiation_source 'fine-focus sealed tube'
_diffrn_radiation_type MoK\a
_diffrn_radiation_wavelength 0.71073
_diffrn_reflns_av_R_equivalents 0.0532
_diffrn_reflns_av_sigmaI/netI 0.0449
_diffrn_reflns_limit_h_max 10
_diffrn_reflns_limit_h_min -10
_diffrn_reflns_limit_k_max 10
_diffrn_reflns_limit_k_min -10
_diffrn_reflns_limit_l_max 40
_diffrn_reflns_limit_l_min -40
_diffrn_reflns_number 19765
_diffrn_reflns_theta_full 26.02
_diffrn_reflns_theta_max 26.02
_diffrn_reflns_theta_min 2.37
_exptl_absorpt_coefficient_mu 0.898
_exptl_absorpt_correction_T_max 0.956
_exptl_absorpt_correction_T_min 0.619
_exptl_absorpt_correction_type empirical
_exptl_absorpt_process_details '(SADABS; Sheldrick, G. M., 1996)'
_exptl_crystal_colour purple
_exptl_crystal_density_diffrn 1.784
_exptl_crystal_density_meas ?
_exptl_crystal_density_method 'not measured'
_exptl_crystal_description plate
_exptl_crystal_F_000 1288
_exptl_crystal_size_max 0.375
_exptl_crystal_size_mid 0.05
_exptl_crystal_size_min 0.05
_refine_diff_density_max 0.694
_refine_diff_density_min -0.759
_refine_diff_density_rms 0.066
_refine_ls_abs_structure_details 'Flack (1983), 6881 Friedel pairs'
_refine_ls_abs_structure_Flack 0.05(3)
_refine_ls_extinction_method none
_refine_ls_goodness_of_fit_ref 1.099
_refine_ls_hydrogen_treatment constr
_refine_ls_matrix_type full
_refine_ls_number_parameters 334
_refine_ls_number_reflns 4769
_refine_ls_number_restraints 1
_refine_ls_restrained_S_all 1.099
_refine_ls_R_factor_all 0.0367
_refine_ls_R_factor_gt 0.0325
_refine_ls_shift/su_max 0.000
_refine_ls_shift/su_mean 0.000
_refine_ls_structure_factor_coef Fsqd
_refine_ls_weighting_details 'calc w=1/[\s^2^(Fo^2^)+(0.0000P)^2^+2.4661P] where P=(Fo^2^+2Fc^2^)/3'
_refine_ls_weighting_scheme calc
_refine_ls_wR_factor_gt 0.0654
_refine_ls_wR_factor_ref 0.0670
_reflns_number_gt 4490
_reflns_number_total 4769
_reflns_threshold_expression >2sigma(I)
_cod_data_source_file c2dt30773a.txt
_cod_data_source_block Rubim_Cl
_cod_depositor_comments
;
The following automatic conversions were performed:

data item '_symmetry_cell_setting' value 'Tetragonal' was changed to
'tetragonal' in accordance with the
/home/saulius/struct/COD-crude-data/automatic-downloads/DataCite-retrospective/RSC/depositions/lib/dictionaries/cif_core.dic
dictionary named 'cif_core.dic' version 2.4.2 last updated on
2011-04-26.

data item '_exptl_crystal_density_meas' value 'not measured' was
changed to '?' -- the value is perceived as not measured.

Automatic conversion script
Id: cif_fix_values 6909 2019-04-08 15:41:33Z antanas 
;
_cod_original_cell_volume 2416.2(9)
_cod_database_code 7702890

loop_
_symmetry_equiv_pos_as_xyz
'x, y, z'
'-y, x, z+1/4'
'y, -x, z+3/4'
'-x, -y, z+1/2'

loop_
_atom_site_label
_atom_site_type_symbol
_atom_site_fract_x
_atom_site_fract_y
_atom_site_fract_z
_atom_site_U_iso_or_equiv
_atom_site_adp_type
_atom_site_occupancy
_atom_site_symmetry_multiplicity
_atom_site_calc_flag
_atom_site_refinement_flags
Ru1 Ru 0.03973(3) -0.01688(4) 0.876208(10) 0.02142(8) Uani 1 1 d .
Cl1 Cl -0.12777(13) 0.07646(13) 0.82211(3) 0.0279(2) Uani 1 1 d .
P1 P 0.52619(15) 0.34516(18) 0.72650(4) 0.0446(3) Uani 1 1 d .
F1 F 0.5758(4) 0.1673(4) 0.72444(10) 0.0609(9) Uani 1 1 d .
F2 F 0.3817(4) 0.3004(5) 0.75503(10) 0.0777(12) Uani 1 1 d .
F3 F 0.4791(5) 0.5212(4) 0.72856(11) 0.0809(12) Uani 1 1 d .
F4 F 0.6716(3) 0.3900(3) 0.69779(8) 0.0441(7) Uani 1 1 d .
F5 F 0.6342(4) 0.3665(4) 0.76618(9) 0.0611(9) Uani 1 1 d .
F6 F 0.4231(4) 0.3192(5) 0.68614(10) 0.0749(11) Uani 1 1 d .
N4 N 0.1496(4) -0.0952(4) 0.92871(9) 0.0239(7) Uani 1 1 d .
N7 N 0.1432(4) -0.1392(4) 0.99493(10) 0.0289(8) Uani 1 1 d .
H15 H 0.1092 -0.1461 1.0203 0.035 Uiso 1 1 calc R
N6 N -0.2121(4) -0.0150(5) 0.98425(10) 0.0353(9) Uani 1 1 d .
H14 H -0.2097 -0.0351 1.0107 0.042 Uiso 1 1 calc R
N5 N -0.1371(5) 0.0102(4) 0.92018(10) 0.0289(8) Uani 1 1 d .
N2 N 0.2147(4) -0.0511(5) 0.84002(10) 0.0285(8) Uani 1 1 d .
N1 N 0.1519(4) 0.1923(4) 0.88302(10) 0.0321(8) Uani 1 1 d .
N3 N -0.0093(4) -0.2385(4) 0.85708(10) 0.0327(8) Uani 1 1 d .
C19 C 0.0608(5) -0.0890(5) 0.96245(11) 0.0263(9) Uani 1 1 d .
C20 C 0.2891(5) -0.1777(5) 0.98164(13) 0.0320(10) Uani 1 1 d .
H16 H 0.3722 -0.2165 0.9979 0.038 Uiso 1 1 calc R
C21 C 0.2914(5) -0.1493(5) 0.94044(12) 0.0294(9) Uani 1 1 d .
H17 H 0.3780 -0.1648 0.9228 0.035 Uiso 1 1 calc R
C18 C -0.0935(5) -0.0333(5) 0.95755(12) 0.0280(9) Uani 1 1 d .
C17 C -0.3371(5) 0.0406(6) 0.96271(12) 0.0370(11) Uani 1 1 d .
H13 H -0.4374 0.0633 0.9733 0.044 Uiso 1 1 calc R
C16 C -0.2888(5) 0.0568(5) 0.92314(13) 0.0327(10) Uani 1 1 d .
H12 H -0.3506 0.0943 0.9011 0.039 Uiso 1 1 calc R
C10 C 0.2258(6) -0.1886(6) 0.82043(13) 0.0409(12) Uani 1 1 d .
C9 C 0.3547(8) -0.2151(8) 0.79476(16) 0.0652(19) Uani 1 1 d .
H7 H 0.3663 -0.3099 0.7802 0.078 Uiso 1 1 calc R
C8 C 0.4643(8) -0.0968(11) 0.79167(19) 0.079(2) Uani 1 1 d .
H6 H 0.5525 -0.1128 0.7747 0.095 Uiso 1 1 calc R
C7 C 0.4509(6) 0.0403(8) 0.81186(17) 0.0599(17) Uani 1 1 d .
H5 H 0.5278 0.1188 0.8090 0.072 Uiso 1 1 calc R
C6 C 0.3231(5) 0.0629(6) 0.83657(13) 0.0380(12) Uani 1 1 d .
C5 C 0.2869(6) 0.2016(6) 0.86107(14) 0.0410(12) Uani 1 1 d .
C1 C 0.1124(7) 0.3131(6) 0.90798(14) 0.0445(13) Uani 1 1 d .
H1 H 0.0185 0.3061 0.9232 0.053 Uiso 1 1 calc R
C2 C 0.2006(9) 0.4428(7) 0.91221(18) 0.0627(18) Uani 1 1 d .
H2 H 0.1696 0.5251 0.9298 0.075 Uiso 1 1 calc R
C3 C 0.3357(9) 0.4511(7) 0.8902(2) 0.071(2) Uani 1 1 d .
H3 H 0.4001 0.5401 0.8930 0.085 Uiso 1 1 calc R
C4 C 0.3808(7) 0.3334(7) 0.86404(18) 0.0610(18) Uani 1 1 d .
H4 H 0.4736 0.3418 0.8484 0.073 Uiso 1 1 calc R
C11 C 0.0966(6) -0.2947(5) 0.82960(13) 0.0407(12) Uani 1 1 d .
C15 C -0.1297(6) -0.3291(6) 0.86736(15) 0.0469(13) Uani 1 1 d .
H11 H -0.2044 -0.2911 0.8863 0.056 Uiso 1 1 calc R
C14 C -0.1485(9) -0.4769(7) 0.85115(19) 0.075(2) Uani 1 1 d .
H10 H -0.2336 -0.5402 0.8592 0.090 Uiso 1 1 calc R
C13 C -0.0419(12) -0.5295(7) 0.8234(2) 0.086(3) Uani 1 1 d .
H9 H -0.0544 -0.6295 0.8115 0.103 Uiso 1 1 calc R
C12 C 0.0816(9) -0.4404(6) 0.81257(16) 0.0640(19) Uani 1 1 d .
H8 H 0.1565 -0.4779 0.7936 0.077 Uiso 1 1 calc R

loop_
_atom_site_aniso_label
_atom_site_aniso_U_11
_atom_site_aniso_U_22
_atom_site_aniso_U_33
_atom_site_aniso_U_23
_atom_site_aniso_U_13
_atom_site_aniso_U_12
Ru1 0.02837(19) 0.0251(2) 0.01080(11) -0.00132(12) 0.00218(17) -0.00588(17)
Cl1 0.0387(6) 0.0327(6) 0.0125(4) 0.0003(4) -0.0005(4) -0.0059(5)
P1 0.0353(7) 0.0679(9) 0.0307(7) 0.0176(6) 0.0047(5) 0.0089(6)
F1 0.063(2) 0.057(2) 0.063(2) 0.0180(16) 0.0137(17) -0.0049(16)
F2 0.040(2) 0.140(3) 0.052(2) 0.040(2) 0.0172(14) 0.017(2)
F3 0.104(3) 0.087(3) 0.051(2) 0.0238(19) 0.024(2) 0.055(2)
F4 0.0417(16) 0.0494(17) 0.0413(16) 0.0070(13) 0.0099(12) -0.0033(13)
F5 0.063(2) 0.086(2) 0.0345(16) 0.0105(15) -0.0091(15) 0.0011(19)
F6 0.0418(18) 0.138(3) 0.0448(18) 0.024(2) -0.0041(14) -0.0034(19)
N4 0.0295(19) 0.0279(19) 0.0144(16) -0.0015(14) 0.0036(13) -0.0052(15)
N7 0.0326(19) 0.041(2) 0.0130(16) 0.0030(14) 0.0015(14) -0.0009(17)
N6 0.040(2) 0.053(2) 0.0135(16) 0.0033(16) 0.0053(15) 0.0137(18)
N5 0.038(2) 0.036(2) 0.0122(15) 0.0017(14) 0.0043(14) 0.0053(17)
N2 0.028(2) 0.046(2) 0.0119(16) 0.0058(15) 0.0029(14) 0.0031(17)
N1 0.045(2) 0.031(2) 0.0206(19) 0.0063(14) -0.0098(15) -0.0097(16)
N3 0.043(2) 0.034(2) 0.0203(17) 0.0003(15) -0.0111(16) -0.0039(17)
C19 0.034(2) 0.030(2) 0.0148(18) 0.0001(15) 0.0007(16) -0.0008(18)
C20 0.030(2) 0.042(3) 0.024(2) -0.0018(18) -0.0035(18) -0.0012(19)
C21 0.027(2) 0.039(2) 0.023(2) -0.0046(18) 0.0027(17) -0.0015(19)
C18 0.032(2) 0.035(2) 0.017(2) 0.0006(17) 0.0039(16) 0.0037(19)
C17 0.037(3) 0.056(3) 0.018(2) 0.0019(19) 0.0050(18) 0.015(2)
C16 0.036(3) 0.041(3) 0.021(2) 0.0044(18) -0.0004(17) 0.009(2)
C10 0.047(3) 0.057(3) 0.018(2) -0.002(2) -0.001(2) 0.024(3)
C9 0.078(5) 0.089(5) 0.028(3) -0.006(3) 0.005(3) 0.047(4)
C8 0.047(4) 0.143(7) 0.047(4) 0.027(4) 0.021(3) 0.040(5)
C7 0.030(3) 0.103(5) 0.046(3) 0.031(3) 0.009(2) 0.010(3)
C6 0.028(2) 0.066(3) 0.020(2) 0.020(2) -0.0006(17) -0.004(2)
C5 0.038(3) 0.049(3) 0.036(2) 0.017(2) -0.016(2) -0.015(2)
C1 0.073(4) 0.036(3) 0.025(2) -0.003(2) -0.018(2) -0.006(3)
C2 0.105(5) 0.045(3) 0.037(3) 0.002(2) -0.033(3) -0.017(3)
C3 0.105(6) 0.044(3) 0.064(4) 0.011(3) -0.051(4) -0.036(4)
C4 0.049(3) 0.075(4) 0.059(4) 0.034(3) -0.025(3) -0.026(3)
C11 0.066(3) 0.033(3) 0.023(2) -0.0047(19) -0.015(2) 0.012(2)
C15 0.060(3) 0.040(3) 0.041(3) 0.009(2) -0.022(2) -0.024(2)
C14 0.129(6) 0.050(4) 0.046(4) 0.020(3) -0.047(4) -0.050(4)
C13 0.189(9) 0.026(3) 0.043(4) -0.002(3) -0.051(5) -0.014(4)
C12 0.124(6) 0.038(3) 0.030(3) -0.011(2) -0.032(3) 0.022(4)

loop_
_atom_type_symbol
_atom_type_description
_atom_type_scat_dispersion_real
_atom_type_scat_dispersion_imag
_atom_type_scat_source
C C 0.0033 0.0016 'International Tables Vol C Tables 4.2.6.8 and 6.1.1.4'
H H 0.0000 0.0000 'International Tables Vol C Tables 4.2.6.8 and 6.1.1.4'
N N 0.0061 0.0033 'International Tables Vol C Tables 4.2.6.8 and 6.1.1.4'
O O 0.0106 0.0060 'International Tables Vol C Tables 4.2.6.8 and 6.1.1.4'
F F 0.0171 0.0103 'International Tables Vol C Tables 4.2.6.8 and 6.1.1.4'
P P 0.1023 0.0942 'International Tables Vol C Tables 4.2.6.8 and 6.1.1.4'
Cl Cl 0.1484 0.1585 'International Tables Vol C Tables 4.2.6.8 and 6.1.1.4'
Ru Ru -1.2594 0.8363 'International Tables Vol C Tables 4.2.6.8 and 6.1.1.4'

loop_
_geom_angle_atom_site_label_1
_geom_angle_atom_site_label_2
_geom_angle_atom_site_label_3
_geom_angle
N2 Ru1 N3 80.41(16)
N2 Ru1 N1 80.42(16)
N3 Ru1 N1 160.83(15)
N2 Ru1 N4 95.69(14)
N3 Ru1 N4 92.47(14)
N1 Ru1 N4 88.92(14)
N2 Ru1 N5 174.30(14)
N3 Ru1 N5 99.29(15)
N1 Ru1 N5 99.73(15)
N4 Ru1 N5 78.62(14)
N2 Ru1 Cl1 94.00(10)
N3 Ru1 Cl1 87.95(10)
N1 Ru1 Cl1 93.89(10)
N4 Ru1 Cl1 170.23(10)
N5 Ru1 Cl1 91.68(10)
F3 P1 F1 179.4(2)
F3 P1 F2 90.4(2)
F1 P1 F2 90.08(19)
F3 P1 F6 91.5(2)
F1 P1 F6 88.8(2)
F2 P1 F6 90.8(2)
F3 P1 F5 90.3(2)
F1 P1 F5 89.35(19)
F2 P1 F5 90.51(19)
F6 P1 F5 177.8(2)
F3 P1 F4 89.66(18)
F1 P1 F4 89.84(16)
F2 P1 F4 179.9(2)
F6 P1 F4 89.21(17)
F5 P1 F4 89.49(17)
C19 N4 C21 107.1(3)
C19 N4 Ru1 113.9(3)
C21 N4 Ru1 138.9(3)
C19 N7 C20 108.2(3)
C19 N7 H15 125.9
C20 N7 H15 125.9
C18 N6 C17 107.7(3)
C18 N6 H14 126.2
C17 N6 H14 126.2
C18 N5 C16 106.7(3)
C18 N5 Ru1 112.9(3)
C16 N5 Ru1 140.4(3)
C10 N2 C6 123.1(4)
C10 N2 Ru1 118.5(3)
C6 N2 Ru1 118.3(3)
C1 N1 C5 118.7(4)
C1 N1 Ru1 128.0(3)
C5 N1 Ru1 113.2(3)
C15 N3 C11 118.3(4)
C15 N3 Ru1 128.7(3)
C11 N3 Ru1 113.0(3)
N4 C19 N7 109.4(4)
N4 C19 C18 117.0(4)
N7 C19 C18 133.6(4)
C21 C20 N7 106.3(4)
C21 C20 H16 126.8
N7 C20 H16 126.8
N4 C21 C20 108.9(4)
N4 C21 H17 125.5
C20 C21 H17 125.5
N5 C18 N6 110.2(4)
N5 C18 C19 117.5(4)
N6 C18 C19 132.3(4)
C16 C17 N6 106.4(4)
C16 C17 H13 126.8
N6 C17 H13 126.8
C17 C16 N5 109.1(4)
C17 C16 H12 125.4
N5 C16 H12 125.4
N2 C10 C9 118.7(5)
N2 C10 C11 113.3(4)
C9 C10 C11 128.0(5)
C8 C9 C10 117.3(6)
C8 C9 H7 121.4
C10 C9 H7 121.4
C7 C8 C9 122.9(6)
C7 C8 H6 118.5
C9 C8 H6 118.5
C8 C7 C6 118.3(6)
C8 C7 H5 120.8
C6 C7 H5 120.8
N2 C6 C7 119.7(5)
N2 C6 C5 113.3(4)
C7 C6 C5 127.0(5)
N1 C5 C4 120.2(5)
N1 C5 C6 114.7(4)
C4 C5 C6 125.1(5)
C2 C1 N1 123.3(6)
C2 C1 H1 118.4
N1 C1 H1 118.4
C1 C2 C3 117.7(6)
C1 C2 H2 121.2
C3 C2 H2 121.2
C2 C3 C4 121.7(5)
C2 C3 H3 119.2
C4 C3 H3 119.2
C3 C4 C5 118.5(6)
C3 C4 H4 120.8
C5 C4 H4 120.8
N3 C11 C12 121.6(6)
N3 C11 C10 114.7(4)
C12 C11 C10 123.7(5)
N3 C15 C14 121.9(6)
N3 C15 H11 119.0
C14 C15 H11 119.0
C13 C14 C15 118.6(6)
C13 C14 H10 120.7
C15 C14 H10 120.7
C12 C13 C14 120.7(6)
C12 C13 H9 119.6
C14 C13 H9 119.6
C13 C12 C11 118.9(6)
C13 C12 H8 120.6
C11 C12 H8 120.6

loop_
_geom_bond_atom_site_label_1
_geom_bond_atom_site_label_2
_geom_bond_distance
Ru1 N2 1.936(3)
Ru1 N3 2.051(4)
Ru1 N1 2.055(4)
Ru1 N4 2.069(3)
Ru1 N5 2.104(4)
Ru1 Cl1 2.4158(11)
P1 F3 1.570(4)
P1 F1 1.591(4)
P1 F2 1.600(3)
P1 F6 1.603(3)
P1 F5 1.604(3)
P1 F4 1.610(3)
N4 C19 1.341(5)
N4 C21 1.362(5)
N7 C19 1.346(5)
N7 C20 1.369(6)
N7 H15 0.8800
N6 C18 1.351(5)
N6 C17 1.371(6)
N6 H14 0.8800
N5 C18 1.329(5)
N5 C16 1.370(6)
N2 C10 1.348(6)
N2 C6 1.358(6)
N1 C1 1.364(6)
N1 C5 1.367(6)
N3 C15 1.339(6)
N3 C11 1.367(6)
C19 C18 1.421(6)
C20 C21 1.366(6)
C20 H16 0.9500
C21 H17 0.9500
C17 C16 1.363(6)
C17 H13 0.9500
C16 H12 0.9500
C10 C9 1.408(7)
C10 C11 1.470(7)
C9 C8 1.392(10)
C9 H7 0.9500
C8 C7 1.356(10)
C8 H6 0.9500
C7 C6 1.378(7)
C7 H5 0.9500
C6 C5 1.470(7)
C5 C4 1.396(7)
C1 C2 1.357(8)
C1 H1 0.9500
C2 C3 1.369(10)
C2 H2 0.9500
C3 C4 1.380(9)
C3 H3 0.9500
C4 H4 0.9500
C11 C12 1.378(7)
C15 C14 1.387(8)
C15 H11 0.9500
C14 C13 1.367(11)
C14 H10 0.9500
C13 C12 1.358(10)
C13 H9 0.9500
C12 H8 0.9500

loop_
_geom_torsion_atom_site_label_1
_geom_torsion_atom_site_label_2
_geom_torsion_atom_site_label_3
_geom_torsion_atom_site_label_4
_geom_torsion
C21 N4 C19 N7 -0.5(5)
Ru1 N4 C19 N7 -178.8(3)
C21 N4 C19 C18 179.2(4)
Ru1 N4 C19 C18 0.9(5)
C20 N7 C19 N4 0.4(5)
C20 N7 C19 C18 -179.3(5)
C19 N7 C20 C21 0.0(5)
C19 N4 C21 C20 0.5(5)
Ru1 N4 C21 C20 178.1(3)
N7 C20 C21 N4 -0.3(5)
C16 N5 C18 N6 -0.4(5)
Ru1 N5 C18 N6 -179.3(3)
C16 N5 C18 C19 179.2(4)
Ru1 N5 C18 C19 0.4(5)
C17 N6 C18 N5 0.9(5)
C17 N6 C18 C19 -178.7(5)
N4 C19 C18 N5 -0.9(6)
N7 C19 C18 N5 178.8(4)
N4 C19 C18 N6 178.7(5)
N7 C19 C18 N6 -1.7(9)
C18 N6 C17 C16 -0.9(5)
N6 C17 C16 N5 0.7(6)
C18 N5 C16 C17 -0.2(5)
Ru1 N5 C16 C17 178.2(4)
C6 N2 C10 C9 -0.8(6)
Ru1 N2 C10 C9 -178.7(3)
C6 N2 C10 C11 178.7(4)
Ru1 N2 C10 C11 0.8(5)
N2 C10 C9 C8 0.7(7)
C11 C10 C9 C8 -178.6(5)
C10 C9 C8 C7 -0.5(9)
C9 C8 C7 C6 0.1(9)
C10 N2 C6 C7 0.4(6)
Ru1 N2 C6 C7 178.4(3)
C10 N2 C6 C5 -179.4(4)
Ru1 N2 C6 C5 -1.5(5)
C8 C7 C6 N2 -0.1(7)
C8 C7 C6 C5 179.7(5)
C1 N1 C5 C4 -0.7(6)
Ru1 N1 C5 C4 -176.8(3)
C1 N1 C5 C6 177.3(4)
Ru1 N1 C5 C6 1.2(4)
N2 C6 C5 N1 0.1(5)
C7 C6 C5 N1 -179.7(4)
N2 C6 C5 C4 178.0(4)
C7 C6 C5 C4 -1.9(7)
C5 N1 C1 C2 0.0(7)
Ru1 N1 C1 C2 175.5(4)
N1 C1 C2 C3 -0.1(8)
C1 C2 C3 C4 0.9(8)
C2 C3 C4 C5 -1.6(8)
N1 C5 C4 C3 1.4(7)
C6 C5 C4 C3 -176.3(4)
C15 N3 C11 C12 0.1(6)
Ru1 N3 C11 C12 -178.6(4)
C15 N3 C11 C10 -179.3(4)
Ru1 N3 C11 C10 2.0(5)
N2 C10 C11 N3 -1.9(6)
C9 C10 C11 N3 177.6(4)
N2 C10 C11 C12 178.8(4)
C9 C10 C11 C12 -1.8(8)
C11 N3 C15 C14 0.4(7)
Ru1 N3 C15 C14 178.9(4)
N3 C15 C14 C13 -1.1(8)
C15 C14 C13 C12 1.5(9)
C14 C13 C12 C11 -1.0(8)
N3 C11 C12 C13 0.2(7)
C10 C11 C12 C13 179.6(5)
